data_2005574
loop_
_publ_author_name
'Pinkerton, A. A.'
'le Drian, C.'
'Vogel, P.'

_publ_section_title
;
 Torturing the 7-Oxabicyclo[2.2.1]heptane Skeleton with an Oxetane
 Ring: 4,7-Dioxatricyclo[3.2.1.0^3,6^]octane at 190K
;
_journal_issue 11
_journal_name_full 'Acta Crystallographica Section C'
_journal_page_first 2927
_journal_page_last 2929
_journal_paper_doi 10.1107/S010827019600889X
_journal_volume 52
_journal_year 1996
_chemical_formula_sum 'C6 H8 O2'
_chemical_formula_weight 112.13
_chemical_name_systematic ?
_space_group_crystal_system monoclinic
_space_group_IT_number 12
_space_group_name_Hall '-P 2y'
_space_group_name_H-M_alt 'P 1 2/m 1'
_atom_type_scat_source IntTabIV
_cell_angle_alpha 90.00
_cell_angle_beta 98.86(2)
_cell_angle_gamma 90.00
_cell_formula_units_Z 4
_cell_length_a 9.634(3)
_cell_length_b 6.5478(8)
_cell_length_c 8.474(1)
_cell_measurement_reflns_used 25
_cell_measurement_temperature 190
_cell_measurement_theta_max 18
_cell_measurement_theta_min 16
_cell_volume 528.17(19)
_computing_cell_refinement CAD4
_computing_data_collection CAD4_(Enraf-Nonius,_1977)
_computing_data_reduction PROCESS_MolEN_(Fair,_1990)
_computing_molecular_graphics ORTEPII_(Johnson,_1976)
_computing_publication_material CIF_VAX_MolEN
_computing_structure_refinement LSFM_MolEN
_computing_structure_solution Direct_methods_(MULTAN;_Main_et_al.,_1980)
_diffrn_ambient_temperature 190
_diffrn_measurement_device Enraf_Nonius_CAD4
_diffrn_measurement_method \q/2\q
_diffrn_radiation_type 'Mo K\a'
_diffrn_radiation_wavelength 0.70930
_diffrn_reflns_av_R_equivalents 0.018
_diffrn_reflns_limit_h_max 10
_diffrn_reflns_limit_h_min -10
_diffrn_reflns_limit_k_max 8
_diffrn_reflns_limit_k_min 0
_diffrn_reflns_limit_l_max 10
_diffrn_reflns_limit_l_min -10
_diffrn_reflns_number 1106
_diffrn_reflns_theta_max 25.90
_diffrn_reflns_theta_min 2.43
_diffrn_standards_decay_% 2.6
_diffrn_standards_interval_time 50
_diffrn_standards_number 3
_exptl_absorpt_coefficient_mu 0.098
_exptl_absorpt_correction_T_max 0.999
_exptl_absorpt_correction_T_min 0.976
_exptl_absorpt_correction_type 'empirical via \y scans (North, Phillips & Mathews, 1968)'
_exptl_crystal_colour colorless
_exptl_crystal_density_diffrn 1.41
_exptl_crystal_description 'irregular plate'
_exptl_crystal_F_000 232
_exptl_crystal_size_max 0.35
_exptl_crystal_size_mid 0.25
_exptl_crystal_size_min 0.25
_refine_diff_density_max 0.23
_refine_diff_density_min -0.17
_refine_ls_extinction_coef 0.25E-04
_refine_ls_extinction_method isotropic_(Zachariasen,_1963)
_refine_ls_goodness_of_fit_obs 2.81
_refine_ls_hydrogen_treatment refall
_refine_ls_matrix_type full
_refine_ls_number_parameters 62
_refine_ls_number_reflns 508
_refine_ls_number_restraints 14
_refine_ls_R_factor_all 0.035
_refine_ls_R_factor_obs 0.032
_refine_ls_shift/esd_max 0.002
_refine_ls_structure_factor_coef F
_refine_ls_weighting_details 'w = 4Fo^2^/[\s^2^(Fo^2^) + 0.0004Fo^4^]'
_refine_ls_weighting_scheme calc
_refine_ls_wR_factor_obs 0.051
_reflns_number_observed 508
_reflns_number_total 555
_reflns_observed_criterion >3.0\s(I)
_cod_data_source_file bk1244.cif
_cod_data_source_block 1
_cod_depositor_comments
;
 Changing the space group from '-P 2y' to '-C 2y' after consulting
 the original publication. All related space group information was
 changed accordingly. The Z value was also changed back from '2' to '4'.

 Antanas Vaitkus,
 2017-07-07

The following automatic conversions were performed:

'_refine_ls_weighting_scheme' value '4Fo^2^/[\s^2^(Fo^2^) +
0.0004Fo^4^]' was changed to 'calc'. New tag
'_refine_ls_weighting_details' was created. The value of the new tag
was set to 'w = 4Fo^2^/[\s^2^(Fo^2^) + 0.0004Fo^4^]'.

Automatic conversion script
Id: cif_fix_values 3143 2015-03-26 13:38:13Z robertas 
;
_cod_original_cell_volume 528.2(3)
_cod_original_sg_symbol_H-M ' C 2/m'
_cod_database_code 2005574

loop_
_space_group_symop_id
_space_group_symop_operation_xyz
1 x,y,z
2 -x,y,-z
3 -x,-y,-z
4 x,-y,z
5 x+1/2,y+1/2,z
6 -x+1/2,y+1/2,-z
7 -x+1/2,-y+1/2,-z
8 x+1/2,-y+1/2,z

loop_
_atom_site_aniso_label
_atom_site_aniso_U_11
_atom_site_aniso_U_22
_atom_site_aniso_U_33
_atom_site_aniso_U_12
_atom_site_aniso_U_13
_atom_site_aniso_U_23
O1 0.0181(5) 0.0428(7) 0.0401(5) 0.0000 0.0049(4) 0.0000
O7 0.0191(5) 0.0435(6) 0.0307(5) 0.0000 -0.0007(4) 0.0000
C1 0.0269(7) 0.0392(9) 0.0234(6) 0.0000 0.0066(5) 0.0000
C2 0.0248(4) 0.0306(5) 0.0366(5) 0.0030(5) 0.0051(4) -0.0042(5)
C3 0.0298(5) 0.0320(6) 0.0371(5) -0.0022(5) 0.0040(4) 0.0083(5)
C4 0.0211(7) 0.0390(9) 0.0288(7) 0.0000 0.0070(5) 0.0000

loop_
_atom_site_label
_atom_site_fract_x
_atom_site_fract_y
_atom_site_fract_z
_atom_site_U_iso_or_equiv
_atom_site_thermal_displace_type
O1 0.5187(1) 0.0000 0.2475(1) 0.0336(3) Uani
O7 0.1876(1) 0.0000 0.1265(1) 0.0316(3) Uani
C1 0.3253(2) 0.0000 0.0858(2) 0.0296(4) Uani
C2 0.4136(1) -0.1557(2) 0.1945(1) 0.0306(3) Uani
C3 0.3213(1) -0.1901(2) 0.3229(1) 0.0331(3) Uani
C4 0.2292(1) 0.0000 0.2976(2) 0.0293(4) Uani
H1 0.325(2) 0.0000 -0.029(2) 0.032(4) Uiso
H2 0.453(1) -0.276(2) 0.147(1) 0.043(3) Uiso
H3 0.264(2) -0.312(2) 0.302(1) 0.060(4) Uiso
H4 0.376(1) -0.201(2) 0.430(1) 0.035(3) Uiso
H5 0.147(2) 0.0000 0.351(2) 0.044(5) Uiso

loop_
_geom_angle_atom_site_label_1
_geom_angle_atom_site_label_2
_geom_angle_atom_site_label_3
_geom_angle_site_symmetry_3
_geom_angle
_geom_angle_publ_flag
C2 O1 C2 3 88.69(8) y
C1 O7 C4 . 96.80(10) y
O7 C1 C2 . 107.78(9) y
O7 C1 H1 . 112.0(10) y
C2 C1 C2 3 82.92(9) y
C2 C1 H1 . 121.1(6) y
O1 C2 C1 . 90.88(8) y
O1 C2 C3 . 109.71(9) y
O1 C2 H2 . 113.0(7) y
C1 C2 C3 . 101.28(9) y
C1 C2 H2 . 119.8(7) y
C3 C2 H2 . 118.4(8) y
C2 C3 C4 . 99.80(10) y
C2 C3 H3 . 111.7(8) y
C2 C3 H4 . 112.3(7) y
C4 C3 H3 . 110.1(9) y
C4 C3 H4 . 114.2(7) y
H3 C3 H4 . 109.0(10) y
O7 C4 C3 . 101.94(8) y
O7 C4 H5 . 110.0(10) y
C3 C4 C3 3 109.50(10) y
C3 C4 H5 . 115.6(4) y

loop_
_geom_bond_atom_site_label_1
_geom_bond_atom_site_label_2
_geom_bond_distance
_geom_bond_publ_flag
O1 C2 1.4580(10) y
O7 C1 1.420(2) y
O7 C4 1.443(2) y
C1 C2 1.5390(10) y
C1 H1 0.98(2) y
C2 C3 1.524(2) y
C2 H2 0.980(10) y
C3 C4 1.5240(10) y
C3 H3 0.97(2) y
C3 H4 0.980(10) y
C4 H5 0.97(2) y
